data_1565010
loop_
_publ_author_name
'Akopov, Georgiy'
'Hewage, Nethmi'
'Yox, Philip'
'Viswanathan , Gayatri'
'Lee, Shannon'
'Hulsebosch, Liam'
'Cady, Sarah'
'Paterson, Alexander L.'
'Perras, Fr\'ed\'eric A.'
'Xu, Wenqian'
'Wu, Kui'
'Mudryk, Yaroslav'
'Kovnir, Kirill'

_publ_section_title
;
 &#x000D; Synthesis-Enabled Exploration of Chiral and Polar Multivalent
 Quaternary Sulfides&#x000D;
;
_journal_name_full 'Chemical Science'
_journal_paper_doi 10.1039/D1SC03685H
_journal_year 2021
_chemical_formula_sum 'La6 Pt0.53 S14 Si2'
_chemical_formula_weight 1441.88
_space_group_crystal_system hexagonal
_space_group_IT_number 173
_space_group_name_Hall 'P 6c'
_space_group_name_H-M_alt 'P 63'
_audit_creation_method SHELXL-2018/3
_audit_update_record
;
2021-09-27 deposited with the CCDC.	2021-10-18 downloaded from the CCDC.
;
_cell_angle_alpha 90
_cell_angle_beta 90
_cell_angle_gamma 120
_cell_formula_units_Z 1
_cell_length_a 10.2530(3)
_cell_length_b 10.2530(3)
_cell_length_c 5.7717(3)
_cell_measurement_reflns_used 5866
_cell_measurement_temperature 100(2)
_cell_measurement_theta_max 33.05
_cell_measurement_theta_min 2.29
_cell_volume 525.46(3)
_computing_structure_refinement 'SHELXL-2018/3 (Sheldrick, 2018)'
_computing_structure_solution 'SHELXT 2018/2 (Sheldrick, 2018)'
_diffrn_ambient_temperature 100(2)
_diffrn_measured_fraction_theta_full 1.000
_diffrn_measured_fraction_theta_max 1.000
_diffrn_measurement_device_type 'Bruker APEX III CMOS area-detector'
_diffrn_measurement_method 'profile data from \w scans'
_diffrn_radiation_type MoK\a
_diffrn_radiation_wavelength 0.71073
_diffrn_reflns_av_R_equivalents 0.1052
_diffrn_reflns_av_unetI/netI 0.0488
_diffrn_reflns_Laue_measured_fraction_full 1.000
_diffrn_reflns_Laue_measured_fraction_max 1.000
_diffrn_reflns_limit_h_max 15
_diffrn_reflns_limit_h_min -14
_diffrn_reflns_limit_k_max 15
_diffrn_reflns_limit_k_min -14
_diffrn_reflns_limit_l_max 8
_diffrn_reflns_limit_l_min -8
_diffrn_reflns_number 14530
_diffrn_reflns_point_group_measured_fraction_full 1.000
_diffrn_reflns_point_group_measured_fraction_max 1.000
_diffrn_reflns_theta_full 25.242
_diffrn_reflns_theta_max 33.098
_diffrn_reflns_theta_min 2.294
_diffrn_source 'fine-focus sealed tube'
_exptl_absorpt_coefficient_mu 16.921
_exptl_absorpt_correction_T_max 0.747
_exptl_absorpt_correction_T_min 0.574
_exptl_absorpt_correction_type multi-scan
_exptl_absorpt_process_details SADABS
_exptl_crystal_colour gold
_exptl_crystal_density_diffrn 4.557
_exptl_crystal_description plate
_exptl_crystal_F_000 635
_exptl_crystal_size_max 0.042
_exptl_crystal_size_mid 0.040
_exptl_crystal_size_min 0.035
_refine_diff_density_max 2.818
_refine_diff_density_min -1.971
_refine_diff_density_rms 0.396
_refine_ls_abs_structure_details
;
 Refined as an inversion twin.
;
_refine_ls_abs_structure_Flack 0.04(5)
_refine_ls_extinction_method none
_refine_ls_goodness_of_fit_ref 1.109
_refine_ls_hydrogen_treatment undef
_refine_ls_matrix_type full
_refine_ls_number_parameters 42
_refine_ls_number_reflns 1340
_refine_ls_number_restraints 0
_refine_ls_restrained_S_all 1.109
_refine_ls_R_factor_all 0.0556
_refine_ls_R_factor_gt 0.0410
_refine_ls_shift/su_max 0.000
_refine_ls_shift/su_mean 0.000
_refine_ls_structure_factor_coef Fsqd
_refine_ls_weighting_details 'w=1/[\s^2^(Fo^2^)+(0.0341P)^2^+6.7505P] where P=(Fo^2^+2Fc^2^)/3'
_refine_ls_weighting_scheme calc
_refine_ls_wR_factor_gt 0.0851
_refine_ls_wR_factor_ref 0.0884
_reflns_Friedel_coverage 0.846
_reflns_Friedel_fraction_full 1.000
_reflns_Friedel_fraction_max 1.000
_reflns_number_gt 1137
_reflns_number_total 1340
_reflns_threshold_expression 'I > 2\s(I)'
_cod_data_source_file d1sc03685h2.cif
_cod_data_source_block GA1689_La6PtSi2S14
_cod_original_cell_volume 525.46(4)
_cod_database_code 1565010
_shelx_shelxl_version_number 2018/3
_shelx_space_group_comment
;
The symmetry employed for this shelxl refinement is uniquely defined
by the following loop, which should always be used as a source of
symmetry information in preference to the above space-group names.
They are only intended as comments.
;
_shelx_estimated_absorpt_t_min 0.532
_shelx_estimated_absorpt_t_max 0.589

loop_
_space_group_symop_operation_xyz
'x, y, z'
'-y, x-y, z'
'-x+y, -x, z'
'-x, -y, z+1/2'
'y, -x+y, z+1/2'
'x-y, x, z+1/2'

loop_
_atom_site_label
_atom_site_type_symbol
_atom_site_fract_x
_atom_site_fract_y
_atom_site_fract_z
_atom_site_U_iso_or_equiv
_atom_site_adp_type
_atom_site_occupancy
_atom_site_site_symmetry_order
_atom_site_calc_flag
_atom_site_refinement_flags_posn
_atom_site_refinement_flags_adp
_atom_site_refinement_flags_occupancy
_atom_site_disorder_assembly
_atom_site_disorder_group
La1 La -0.35599(7) -0.23236(6) 0.2309(8) 0.00999(16) Uani 1 1 d . . . . .
Pt1 Pt 0.000000 0.000000 0.000000 0.0049(8) Uani 0.266(4) 3 d S T P . .
Si1 Si -0.666667 -0.333333 0.6478(13) 0.0056(10) Uani 1 3 d S T P . .
S1 S -0.5896(3) -0.4755(3) 0.5086(10) 0.0077(5) Uani 1 1 d . . . . .
S2 S -0.666667 -0.333333 1.0111(13) 0.0091(9) Uani 1 3 d S T P . .
S3 S -0.157(3) 0.0826(11) 0.249(4) 0.013(3) Uani 0.76(13) 1 d . . P . .
S33 S -0.726(7) -0.819(4) 0.234(8) 0.013(3) Uani 0.24(13) 1 d . . P . .

loop_
_atom_site_aniso_label
_atom_site_aniso_U_11
_atom_site_aniso_U_22
_atom_site_aniso_U_33
_atom_site_aniso_U_23
_atom_site_aniso_U_13
_atom_site_aniso_U_12
La1 0.0149(3) 0.0097(3) 0.0070(3) -0.0013(5) 0.0004(5) 0.0074(2)
Pt1 0.0064(8) 0.0064(8) 0.0017(15) 0.000 0.000 0.0032(4)
Si1 0.0079(16) 0.0079(16) 0.001(2) 0.000 0.000 0.0040(8)
S1 0.0132(13) 0.0075(12) 0.0036(12) -0.0013(11) -0.0005(11) 0.0060(11)
S2 0.0133(14) 0.0133(14) 0.001(2) 0.000 0.000 0.0066(7)
S3 0.015(4) 0.0068(13) 0.015(3) 0.004(2) 0.009(3) 0.003(2)
S33 0.015(4) 0.0068(13) 0.015(3) 0.004(2) 0.009(3) 0.003(2)

loop_
_atom_type_symbol
_atom_type_description
_atom_type_scat_dispersion_real
_atom_type_scat_dispersion_imag
_atom_type_scat_source
La La -0.2871 2.4523 'International Tables Vol C Tables 4.2.6.8 and 6.1.1.4'
Pt Pt -1.7033 8.3905 'International Tables Vol C Tables 4.2.6.8 and 6.1.1.4'
S S 0.1246 0.1234 'International Tables Vol C Tables 4.2.6.8 and 6.1.1.4'
Si Si 0.0817 0.0704 'International Tables Vol C Tables 4.2.6.8 and 6.1.1.4'

loop_
_geom_angle_atom_site_label_1
_geom_angle_atom_site_label_2
_geom_angle_atom_site_label_3
_geom_angle
_geom_angle_site_symmetry_1
_geom_angle_site_symmetry_3
_geom_angle_publ_flag
S3 La1 S3 82.7(15) . 2 ?
S3 La1 S33 6.3(5) . 2_455 ?
S3 La1 S33 88.8(18) 2 2_455 ?
S3 La1 S1 140.2(2) . . ?
S3 La1 S1 110.8(4) 2 . ?
S33 La1 S1 138.7(11) 2_455 . ?
S3 La1 S33 89(2) . 3_545 ?
S3 La1 S33 6.1(5) 2 3_545 ?
S33 La1 S33 95(2) 2_455 3_545 ?
S1 La1 S33 107.1(13) . 3_545 ?
S3 La1 S33 81.5(7) . 4_444 ?
S3 La1 S33 81.0(8) 2 4_444 ?
S33 La1 S33 80.9(13) 2_455 4_444 ?
S1 La1 S33 136.3(10) . 4_444 ?
S33 La1 S33 80.4(16) 3_545 4_444 ?
S3 La1 S3 76.8(5) . 6_554 ?
S3 La1 S3 76.6(4) 2 6_554 ?
S33 La1 S3 76.7(14) 2_455 6_554 ?
S1 La1 S3 141.8(7) . 6_554 ?
S33 La1 S3 76.5(13) 3_545 6_554 ?
S33 La1 S3 6.2(5) 4_444 6_554 ?
S3 La1 S33 77.5(13) . 4_445 ?
S3 La1 S33 77.1(16) 2 4_445 ?
S33 La1 S33 80.3(10) 2_455 4_445 ?
S1 La1 S33 70.0(11) . 4_445 ?
S33 La1 S33 79.7(12) 3_545 4_445 ?
S33 La1 S33 151(2) 4_444 4_445 ?
S3 La1 S33 145(2) 6_554 4_445 ?
S3 La1 S1 75.7(5) . 2_455 ?
S3 La1 S1 139.6(7) 2 2_455 ?
S33 La1 S1 71.6(12) 2_455 2_455 ?
S1 La1 S1 70.24(11) . 2_455 ?
S33 La1 S1 143.8(8) 3_545 2_455 ?
S33 La1 S1 127.6(7) 4_444 2_455 ?
S3 La1 S1 128.92(14) 6_554 2_455 ?
S33 La1 S1 65.2(9) 4_445 2_455 ?
S3 La1 S1 144.3(4) . 4_444 ?
S3 La1 S1 71.7(8) 2 4_444 ?
S33 La1 S1 147.2(11) 2_455 4_444 ?
S1 La1 S1 73.92(5) . 4_444 ?
S33 La1 S1 65.8(11) 3_545 4_444 ?
S33 La1 S1 70.4(5) 4_444 4_444 ?
S3 La1 S1 73.3(5) 6_554 4_444 ?
S33 La1 S1 118.7(5) 4_445 4_444 ?
S1 La1 S1 139.36(8) 2_455 4_444 ?
S3 La1 S2 115.5(9) . 1_554 ?
S3 La1 S2 150.6(8) 2 1_554 ?
S33 La1 S2 109.4(10) 2_455 1_554 ?
S1 La1 S2 70.82(10) . 1_554 ?
S33 La1 S2 145.5(9) 3_545 1_554 ?
S33 La1 S2 79.4(11) 4_444 1_554 ?
S3 La1 S2 85.1(7) 6_554 1_554 ?
S33 La1 S2 127.5(12) 4_445 1_554 ?
S1 La1 S2 69.58(9) 2_455 1_554 ?
S1 La1 S2 81.14(7) 4_444 1_554 ?
S3 La1 S3 73.7(10) . 6 ?
S3 La1 S3 73.5(9) 2 6 ?
S33 La1 S3 76.8(10) 2_455 6 ?
S1 La1 S3 74.8(5) . 6 ?
S33 La1 S3 76.6(9) 3_545 6 ?
S33 La1 S3 146.3(17) 4_444 6 ?
S3 La1 S3 140.1(13) 6_554 6 ?
S33 La1 S3 5.0(8) 4_445 6 ?
S1 La1 S3 67.8(3) 2_455 6 ?
S1 La1 S3 119.9(2) 4_444 6 ?
S2 La1 S3 132.0(5) 1_554 6 ?
S3 Pt1 S3 92.4(11) 3 2 ?
S3 Pt1 S3 92.4(11) 3 . ?
S3 Pt1 S3 92.4(11) 2 . ?
S3 Pt1 S3 179.7(8) 3 6_554 ?
S3 Pt1 S3 87.8(6) 2 6_554 ?
S3 Pt1 S3 87.8(6) . 6_554 ?
S3 Pt1 S3 87.8(6) 3 5_554 ?
S3 Pt1 S3 179.7(8) 2 5_554 ?
S3 Pt1 S3 87.8(6) . 5_554 ?
S3 Pt1 S3 92.0(4) 6_554 5_554 ?
S3 Pt1 S3 87.8(6) 3 4_554 ?
S3 Pt1 S3 87.8(6) 2 4_554 ?
S3 Pt1 S3 179.7(8) . 4_554 ?
S3 Pt1 S3 92.0(4) 6_554 4_554 ?
S3 Pt1 S3 92.0(4) 5_554 4_554 ?
S3 Pt1 S33 4.9(10) 3 1_665 ?
S3 Pt1 S33 95.9(8) 2 1_665 ?
S3 Pt1 S33 95.6(12) . 1_665 ?
S3 Pt1 S33 174.9(7) 6_554 1_665 ?
S3 Pt1 S33 84.3(8) 5_554 1_665 ?
S3 Pt1 S33 84.6(10) 4_554 1_665 ?
S3 Pt1 S33 95.6(12) 3 3_545 ?
S3 Pt1 S33 4.9(10) 2 3_545 ?
S3 Pt1 S33 95.9(8) . 3_545 ?
S3 Pt1 S33 84.6(10) 6_554 3_545 ?
S3 Pt1 S33 174.9(7) 5_554 3_545 ?
S3 Pt1 S33 84.3(8) 4_554 3_545 ?
S33 Pt1 S33 98.9(11) 1_665 3_545 ?
S3 Pt1 S33 95.9(8) 3 2_455 ?
S3 Pt1 S33 95.6(12) 2 2_455 ?
S3 Pt1 S33 4.9(10) . 2_455 ?
S3 Pt1 S33 84.3(8) 6_554 2_455 ?
S3 Pt1 S33 84.6(10) 5_554 2_455 ?
S3 Pt1 S33 174.9(7) 4_554 2_455 ?
S33 Pt1 S33 98.9(11) 1_665 2_455 ?
S33 Pt1 S33 98.9(11) 3_545 2_455 ?
S3 Pt1 Pt1 123.6(8) 3 4_554 ?
S3 Pt1 Pt1 123.6(8) 2 4_554 ?
S3 Pt1 Pt1 123.6(8) . 4_554 ?
S3 Pt1 Pt1 56.2(3) 6_554 4_554 ?
S3 Pt1 Pt1 56.2(3) 5_554 4_554 ?
S3 Pt1 Pt1 56.2(3) 4_554 4_554 ?
S33 Pt1 Pt1 118.7(8) 1_665 4_554 ?
S33 Pt1 Pt1 118.7(8) 3_545 4_554 ?
S33 Pt1 Pt1 118.7(8) 2_455 4_554 ?
S3 Pt1 Pt1 56.4(8) 3 4 ?
S3 Pt1 Pt1 56.4(8) 2 4 ?
S3 Pt1 Pt1 56.4(8) . 4 ?
S3 Pt1 Pt1 123.8(3) 6_554 4 ?
S3 Pt1 Pt1 123.8(3) 5_554 4 ?
S3 Pt1 Pt1 123.8(3) 4_554 4 ?
S33 Pt1 Pt1 61.3(8) 1_665 4 ?
S33 Pt1 Pt1 61.3(8) 3_545 4 ?
S33 Pt1 Pt1 61.3(8) 2_455 4 ?
Pt1 Pt1 Pt1 180.0 4_554 4 ?
S3 Pt1 La1 53.5(2) 3 2 ?
S3 Pt1 La1 53.21(14) 2 2 ?
S3 Pt1 La1 123.9(8) . 2 ?
S3 Pt1 La1 126.51(17) 6_554 2 ?
S3 Pt1 La1 126.81(16) 5_554 2 ?
S3 Pt1 La1 56.4(3) 4_554 2 ?
S33 Pt1 La1 54.3(5) 1_665 2 ?
S33 Pt1 La1 53.5(6) 3_545 2 ?
S33 Pt1 La1 128.8(8) 2_455 2 ?
Pt1 Pt1 La1 112.55(7) 4_554 2 ?
Pt1 Pt1 La1 67.45(7) 4 2 ?
S2 Si1 S1 112.13(16) . 3_445 ?
S2 Si1 S1 112.13(16) . 2_455 ?
S1 Si1 S1 106.69(18) 3_445 2_455 ?
S2 Si1 S1 112.13(16) . . ?
S1 Si1 S1 106.69(18) 3_445 . ?
S1 Si1 S1 106.68(18) 2_455 . ?
Si1 S1 La1 92.84(13) . . ?
Si1 S1 La1 90.19(13) . 3_445 ?
La1 S1 La1 110.17(10) . 3_445 ?
Si1 S1 La1 124.46(18) . 4_445 ?
La1 S1 La1 137.67(11) . 4_445 ?
La1 S1 La1 90.78(8) 3_445 4_445 ?
Si1 S2 La1 114.26(10) . 1_556 ?
Si1 S2 La1 114.26(10) . 3_446 ?
La1 S2 La1 104.28(11) 1_556 3_446 ?
Si1 S2 La1 114.26(10) . 2_456 ?
La1 S2 La1 104.28(11) 1_556 2_456 ?
La1 S2 La1 104.28(11) 3_446 2_456 ?
S33 S3 Pt1 131(10) 2_455 . ?
S33 S3 Pt1 161(10) 2_455 4 ?
Pt1 S3 Pt1 67.4(9) . 4 ?
S33 S3 La1 98(7) 2_455 . ?
Pt1 S3 La1 79.5(4) . . ?
Pt1 S3 La1 81.9(8) 4 . ?
S33 S3 La1 102(5) 2_455 3 ?
Pt1 S3 La1 79.3(6) . 3 ?
Pt1 S3 La1 81.6(9) 4 3 ?
La1 S3 La1 156.9(13) . 3 ?
S33 S3 La1 84(10) 2_455 5 ?
Pt1 S3 La1 144.1(16) . 5 ?
Pt1 S3 La1 76.8(7) 4 5 ?
La1 S3 La1 96.1(3) . 5 ?
La1 S3 La1 95.8(4) 3 5 ?
S33 S3 La1 56(10) 2_455 5_554 ?
Pt1 S3 La1 75.7(4) . 5_554 ?
Pt1 S3 La1 143.1(8) 4 5_554 ?
La1 S3 La1 91.9(6) . 5_554 ?
La1 S3 La1 91.6(4) 3 5_554 ?
La1 S3 La1 140.1(13) 5 5_554 ?
Pt1 S33 La1 74.9(15) 1_445 3_445 ?
Pt1 S33 La1 74.4(11) 1_445 2_445 ?
La1 S33 La1 145(2) 3_445 2_445 ?
Pt1 S33 La1 133.1(18) 1_445 4_445 ?
La1 S33 La1 95.0(10) 3_445 4_445 ?
La1 S33 La1 94.3(11) 2_445 4_445 ?
Pt1 S33 La1 75.6(13) 1_445 4_444 ?
La1 S33 La1 94.2(11) 3_445 4_444 ?
La1 S33 La1 93.5(10) 2_445 4_444 ?
La1 S33 La1 151(2) 4_445 4_444 ?

loop_
_geom_bond_atom_site_label_1
_geom_bond_atom_site_label_2
_geom_bond_distance
_geom_bond_site_symmetry_2
_geom_bond_publ_flag
La1 S3 2.831(6) . ?
La1 S3 2.844(13) 2 ?
La1 S33 2.89(4) 2_455 ?
La1 S1 2.924(3) . ?
La1 S33 2.93(3) 3_545 ?
La1 S33 2.96(5) 4_444 ?
La1 S3 2.973(11) 6_554 ?
La1 S33 3.00(4) 4_445 ?
La1 S1 3.020(3) 2_455 ?
La1 S1 3.043(3) 4_444 ?
La1 S2 3.087(2) 1_554 ?
La1 S3 3.17(3) 6 ?
Pt1 S3 2.60(2) 3 ?
Pt1 S3 2.60(2) 2 ?
Pt1 S3 2.60(2) . ?
Pt1 S3 2.61(4) 6_554 ?
Pt1 S3 2.61(4) 5_554 ?
Pt1 S3 2.61(4) 4_554 ?
Pt1 S33 2.82(6) 1_665 ?
Pt1 S33 2.82(6) 3_545 ?
Pt1 S33 2.82(6) 2_455 ?
Pt1 Pt1 2.88585(15) 4_554 ?
Pt1 Pt1 2.88585(15) 4 ?
Si1 S2 2.097(8) . ?
Si1 S1 2.132(4) 3_445 ?
Si1 S1 2.132(4) 2_455 ?
Si1 S1 2.132(4) . ?
S3 S33 0.32(3) 2_455 ?
